data_7251203
loop_
_publ_author_name
'Uran, Erik'
'Lozin\<sek, Matic'

_publ_section_title
;
 Hydrogen-bonded salt cocrystals of xenon difluoride and protonated
 perfluoroamides
;
_journal_name_full CrystEngComm
_journal_paper_doi 10.1039/D5CE00956A
_journal_year 2025
_chemical_formula_moiety 'C4 H3 F7 N O, As F6, F2 Xe'
_chemical_formula_sum 'C4 H3 As F15 N O Xe'
_chemical_formula_weight 572.29
_space_group_crystal_system orthorhombic
_space_group_IT_number 52
_space_group_name_Hall '-P 2a 2bc'
_space_group_name_H-M_alt 'P n n a'
_atom_sites_solution_hydrogens difmap
_atom_sites_solution_primary iterative
_audit_creation_date 2025-08-28
_audit_creation_method
;
Olex2 1.5
(compiled 2025.07.13 svn.rb7424aed for OlexSys, GUI svn.r7314)
;
_audit_update_record
;
2025-10-03 deposited with the CCDC.	2025-11-03 downloaded from the CCDC.
;
_cell_angle_alpha 90
_cell_angle_beta 90
_cell_angle_gamma 90
_cell_formula_units_Z 8
_cell_length_a 8.62011(14)
_cell_length_b 35.5418(5)
_cell_length_c 8.71910(12)
_cell_measurement_reflns_used 46924
_cell_measurement_temperature 100.00(10)
_cell_measurement_theta_max 29.8600
_cell_measurement_theta_min 1.7910
_cell_volume 2671.31(7)
_computing_cell_refinement 'CrysAlisPro 1.171.43.144a (Rigaku OD, 2024)'
_computing_data_collection 'CrysAlisPro system (CCD 44.112a 64-bit (release 21-05-2025))'
_computing_data_reduction 'CrysAlisPro 1.171.43.144a (Rigaku OD, 2024)'
_computing_molecular_graphics 'Olex2 1.5 (Dolomanov et al., 2009)'
_computing_publication_material 'Olex2 1.5 (Dolomanov et al., 2009)'
_computing_structure_refinement 'SHELXL 2019/3 (Sheldrick, 2015)'
_computing_structure_solution 'olex2.solve 1.5 (Bourhis et al., 2015)'
_diffrn_ambient_environment N~2~
_diffrn_ambient_temperature 100.00(10)
_diffrn_detector 'Hybrid Pixel Array Detector'
_diffrn_detector_area_resol_mean 13.3333
_diffrn_detector_type 'Eiger2 R CdTe 1M'
_diffrn_measured_fraction_theta_full 0.999
_diffrn_measured_fraction_theta_max 1.000
_diffrn_measurement_details
;
List of Runs (angles in degrees, time in seconds):

  # Type    Start    End  Width  t~exp~   \w     \q     \k     \f   Frames
#--------------------------------------------------------------------------
  1  \w    -12.00  52.00   0.25    3.00    --   -0.43  77.00   0.00  256
  2  \w    -62.00   8.00   0.25    3.00    --   -0.43 -57.00-180.00  280
  3  \w    -55.00  11.00   0.25    3.00    --   -0.43 -57.00  90.00  264
  4  \w    -19.00  41.00   0.25    3.00    --   -0.43  77.00 -90.00  240
  5  \w    -57.00   7.00   0.25    3.00    --   -0.43 -57.00-120.00  256
  6  \w     -1.00  40.00   0.25    3.00    --    2.16  77.00 150.00  164
  7  \w      0.00  35.00   0.25    3.00    --    2.16  57.00-120.00  140
  8  \w    -36.00   4.00   0.25    3.00    --   -3.10 -57.00 -60.00  160
  9  \w    -60.00  14.00   0.25    3.00    --    2.16 -57.00   0.00  296
 10  \w     -9.00  16.00   0.25    3.00    --    2.16  57.00  60.00  100
 11  \w    -60.00  14.00   0.25    3.00    --    2.16 -57.00 -90.00  296
 12  \w     31.00  56.00   0.25    3.00    --   -0.57  77.00   0.00  100
 13  \w    -12.00  62.00   0.25    3.00    --   -0.57  57.00-180.00  296
 14  \w    -57.00 -32.00   0.25    3.00    --   -0.57 -77.00  60.00  100
 15  \w    -22.00  56.00   0.25    3.00    --   -0.57  77.00  90.00  312
;
_diffrn_measurement_device 'four-circle diffractometer'
_diffrn_measurement_device_type 'Rigaku OD, XtaLAB Synergy-S, Dualflex, Eiger2 R CdTe 1M'
_diffrn_measurement_method '\w scans'
_diffrn_orient_matrix_type 'CrysAlisPro convention (1999,Acta A55,543-557)'
_diffrn_orient_matrix_UB_11 -0.0065436000
_diffrn_orient_matrix_UB_12 -0.0155981000
_diffrn_orient_matrix_UB_13 0.0057200000
_diffrn_orient_matrix_UB_21 0.0543506000
_diffrn_orient_matrix_UB_22 -0.0020960000
_diffrn_orient_matrix_UB_23 -0.0340022000
_diffrn_orient_matrix_UB_31 0.0348665000
_diffrn_orient_matrix_UB_32 0.0003351000
_diffrn_orient_matrix_UB_33 0.0540958000
_diffrn_radiation_monochromator mirror
_diffrn_radiation_probe x-ray
_diffrn_radiation_type 'Ag K\a'
_diffrn_radiation_wavelength 0.56087
_diffrn_reflns_av_R_equivalents 0.0528
_diffrn_reflns_av_unetI/netI 0.0145
_diffrn_reflns_Laue_measured_fraction_full 0.999
_diffrn_reflns_Laue_measured_fraction_max 1.000
_diffrn_reflns_limit_h_max 13
_diffrn_reflns_limit_h_min -13
_diffrn_reflns_limit_k_max 54
_diffrn_reflns_limit_k_min -54
_diffrn_reflns_limit_l_max 13
_diffrn_reflns_limit_l_min -13
_diffrn_reflns_number 133848
_diffrn_reflns_point_group_measured_fraction_full 0.999
_diffrn_reflns_point_group_measured_fraction_max 1.000
_diffrn_reflns_theta_full 19.665
_diffrn_reflns_theta_max 25.558
_diffrn_reflns_theta_min 1.898
_diffrn_source 'micro-focus sealed X-ray tube'
_diffrn_source_type 'PhotonJet (Ag) X-ray Source'
_exptl_absorpt_coefficient_mu 2.760
_exptl_absorpt_correction_T_max 1.000
_exptl_absorpt_correction_T_min 0.196
_exptl_absorpt_correction_type gaussian
_exptl_absorpt_process_details
;
CrysAlisPro 1.171.43.144a (Rigaku Oxford Diffraction, 2024)
Numerical absorption correction based on gaussian integration over
a multifaceted crystal model
Empirical absorption correction using spherical harmonics,
implemented in SCALE3 ABSPACK scaling algorithm.
;
_exptl_crystal_colour 'clear colourless'
_exptl_crystal_colour_primary colourless
_exptl_crystal_density_diffrn 2.846
_exptl_crystal_description plate
_exptl_crystal_F_000 2112
_exptl_crystal_size_max 0.37
_exptl_crystal_size_mid 0.28
_exptl_crystal_size_min 0.05
_refine_diff_density_max 1.616
_refine_diff_density_min -1.158
_refine_diff_density_rms 0.117
_refine_ls_extinction_coef 0.00034(6)
_refine_ls_extinction_expression Fc^*^=kFc[1+0.001xFc^2^\l^3^/sin(2\q)]^-1/4^
_refine_ls_extinction_method 'SHELXL-2019/2 (Sheldrick 2019)'
_refine_ls_goodness_of_fit_ref 1.137
_refine_ls_hydrogen_treatment refall
_refine_ls_matrix_type full
_refine_ls_number_parameters 221
_refine_ls_number_reflns 5099
_refine_ls_number_restraints 2
_refine_ls_restrained_S_all 1.138
_refine_ls_R_factor_all 0.0309
_refine_ls_R_factor_gt 0.0264
_refine_ls_shift/su_max 0.001
_refine_ls_shift/su_mean 0.000
_refine_ls_structure_factor_coef Fsqd
_refine_ls_weighting_details 'w=1/[\s^2^(Fo^2^)+(0.0193P)^2^+6.5153P] where P=(Fo^2^+2Fc^2^)/3'
_refine_ls_weighting_scheme calc
_refine_ls_wR_factor_gt 0.0641
_refine_ls_wR_factor_ref 0.0662
_reflns_Friedel_coverage 0.000
_reflns_number_gt 4461
_reflns_number_total 5099
_reflns_threshold_expression 'I > 2\s(I)'
_cod_data_source_file d5ce00956a2.cif
_cod_data_source_block pfbah_xef2_2_1
_cod_database_code 7251203
_shelx_shelxl_version_number 2019/3
_chemical_oxdiff_formula 'Xe As F13 C4 N O'
_chemical_oxdiff_usercomment '100 K, EU, LT mount'
_shelx_space_group_comment
;
The symmetry employed for this shelxl refinement is uniquely defined
by the following loop, which should always be used as a source of
symmetry information in preference to the above space-group names.
They are only intended as comments.
;
_shelx_estimated_absorpt_t_max 0.874
_shelx_estimated_absorpt_t_min 0.428
_olex2_refinement_description
;
1. Restrained distances
 N1-H1B
 0.88 with sigma of 0.02
 H1A-N1
 0.88 with sigma of 0.02
;
_olex2_submission_special_instructions 'No special instructions were received'
_oxdiff_exptl_absorpt_empirical_details
;
Empirical correction (ABSPACK) includes:
- Absorption correction using spherical harmonics
- Frame scaling
;
_oxdiff_exptl_absorpt_empirical_full_max 1.220
_oxdiff_exptl_absorpt_empirical_full_min 0.819
_publcif_funding_html
;
;

loop_
_space_group_symop_operation_xyz
'x, y, z'
'-x+1/2, -y, z'
'x, -y+1/2, -z+1/2'
'-x+1/2, y+1/2, -z+1/2'
'-x, -y, -z'
'x-1/2, y, -z'
'-x, y-1/2, z-1/2'
'x-1/2, -y-1/2, z-1/2'

loop_
_atom_site_label
_atom_site_type_symbol
_atom_site_fract_x
_atom_site_fract_y
_atom_site_fract_z
_atom_site_U_iso_or_equiv
_atom_site_adp_type
_atom_site_occupancy
_atom_site_site_symmetry_order
_atom_site_calc_flag
_atom_site_refinement_flags_posn
_atom_site_refinement_flags_adp
_atom_site_refinement_flags_occupancy
_atom_site_disorder_assembly
_atom_site_disorder_group
Xe1 Xe 0.58537(2) 0.24772(2) 0.50693(2) 0.01842(5) Uani 1 1 d . . . . .
As1 As 0.32284(3) 0.15865(2) 0.74826(2) 0.01695(5) Uani 1 1 d . . . . .
F1 F 0.9573(2) 0.09240(5) 0.91579(18) 0.0344(4) Uani 1 1 d . . . . .
O1 O 0.6935(2) 0.11532(6) 0.6294(2) 0.0299(4) Uani 1 1 d . . . . .
H1 H 0.661(6) 0.1347(15) 0.598(6) 0.076(17) Uiso 1 1 d . . . . .
N1 N 0.8503(3) 0.15265(6) 0.7763(3) 0.0241(4) Uani 1 1 d D . . . .
H1A H 0.818(5) 0.1731(8) 0.739(5) 0.062(15) Uiso 1 1 d D . . . .
H1B H 0.919(4) 0.1533(11) 0.846(3) 0.038(10) Uiso 1 1 d D . . . .
C1 C 0.7957(3) 0.12076(7) 0.7344(3) 0.0196(4) Uani 1 1 d . . . . .
F2 F 0.7277(2) 0.06815(5) 0.8772(2) 0.0372(4) Uani 1 1 d . . . . .
C2 C 0.8501(3) 0.08412(6) 0.8094(3) 0.0215(4) Uani 1 1 d . . . . .
F3 F 1.0165(2) 0.07667(5) 0.59930(19) 0.0324(4) Uani 1 1 d . . . . .
C3 C 0.9215(3) 0.05663(7) 0.6903(3) 0.0227(4) Uani 1 1 d . . . . .
F4 F 0.8073(2) 0.04194(5) 0.60592(19) 0.0322(4) Uani 1 1 d . . . . .
C4 C 1.0157(4) 0.02371(8) 0.7601(3) 0.0298(5) Uani 1 1 d . . . . .
F5 F 1.1409(2) 0.03572(5) 0.8310(2) 0.0397(4) Uani 1 1 d . . . . .
F6 F 0.9268(3) 0.00535(5) 0.8596(2) 0.0453(5) Uani 1 1 d . . . . .
F7 F 1.0568(3) 0.00040(6) 0.6498(2) 0.0515(6) Uani 1 1 d . . . . .
F8 F 0.7181(2) 0.21379(5) 0.6372(2) 0.0331(4) Uani 1 1 d . . . . .
F9 F 0.4544(2) 0.28059(5) 0.3796(2) 0.0324(4) Uani 1 1 d . . . . .
F10 F 0.3242(2) 0.11088(5) 0.73712(19) 0.0307(3) Uani 1 1 d . . . . .
F11 F 0.48299(19) 0.15802(5) 0.86527(19) 0.0292(3) Uani 1 1 d . . . . .
F12 F 0.2011(2) 0.15721(5) 0.90450(18) 0.0314(3) Uani 1 1 d . . . . .
F13 F 0.32227(18) 0.20724(4) 0.75559(17) 0.0252(3) Uani 1 1 d . . . . .
F14 F 0.44149(18) 0.16116(5) 0.58782(17) 0.0264(3) Uani 1 1 d . . . . .
F15 F 0.16264(17) 0.16046(4) 0.62775(17) 0.0256(3) Uani 1 1 d . . . . .

loop_
_atom_site_aniso_label
_atom_site_aniso_U_11
_atom_site_aniso_U_22
_atom_site_aniso_U_33
_atom_site_aniso_U_23
_atom_site_aniso_U_13
_atom_site_aniso_U_12
Xe1 0.01779(7) 0.02008(7) 0.01741(7) 0.00121(5) -0.00050(4) 0.00106(5)
As1 0.01613(10) 0.01988(10) 0.01483(9) 0.00053(7) -0.00004(7) 0.00007(7)
F1 0.0495(10) 0.0300(8) 0.0238(7) -0.0064(6) -0.0166(7) 0.0088(7)
O1 0.0288(9) 0.0301(9) 0.0310(9) -0.0034(8) -0.0105(8) 0.0065(7)
N1 0.0243(10) 0.0181(8) 0.0297(10) -0.0056(7) 0.0050(8) -0.0030(7)
C1 0.0180(9) 0.0212(9) 0.0197(9) 0.0008(7) 0.0023(7) 0.0011(7)
F2 0.0471(10) 0.0281(8) 0.0362(9) 0.0045(7) 0.0201(8) -0.0058(7)
C2 0.0270(11) 0.0200(9) 0.0174(9) 0.0005(7) 0.0002(8) -0.0003(8)
F3 0.0354(9) 0.0339(8) 0.0280(8) 0.0059(6) 0.0115(7) 0.0053(7)
C3 0.0285(11) 0.0213(9) 0.0183(9) -0.0004(7) -0.0020(8) 0.0024(8)
F4 0.0385(9) 0.0280(7) 0.0300(8) -0.0089(6) -0.0114(7) 0.0042(7)
C4 0.0390(14) 0.0244(11) 0.0261(11) -0.0028(9) -0.0080(10) 0.0064(10)
F5 0.0377(10) 0.0359(9) 0.0453(10) -0.0052(8) -0.0156(8) 0.0089(8)
F6 0.0573(13) 0.0301(9) 0.0485(11) 0.0166(8) -0.0078(10) -0.0018(8)
F7 0.0742(15) 0.0407(10) 0.0396(10) -0.0175(9) -0.0187(10) 0.0312(10)
F8 0.0342(9) 0.0311(8) 0.0339(8) 0.0056(6) -0.0125(7) 0.0049(7)
F9 0.0357(9) 0.0257(7) 0.0360(8) 0.0046(6) -0.0143(7) 0.0046(6)
F10 0.0345(9) 0.0203(7) 0.0373(9) 0.0013(6) -0.0028(7) -0.0015(6)
F11 0.0251(7) 0.0343(8) 0.0280(7) 0.0001(6) -0.0105(6) 0.0019(6)
F12 0.0314(8) 0.0421(9) 0.0207(7) 0.0037(6) 0.0095(6) -0.0006(7)
F13 0.0278(7) 0.0196(6) 0.0282(7) -0.0019(5) -0.0010(6) 0.0012(5)
F14 0.0239(7) 0.0329(8) 0.0224(7) 0.0016(6) 0.0075(6) 0.0027(6)
F15 0.0202(6) 0.0324(7) 0.0243(7) -0.0024(6) -0.0066(5) 0.0007(6)

loop_
_atom_type_symbol
_atom_type_description
_atom_type_scat_dispersion_real
_atom_type_scat_dispersion_imag
_atom_type_scat_source
C C 0.0015 0.0009 'International Tables Vol C Tables 4.2.6.8 and 6.1.1.4'
H H 0.0000 0.0000 'International Tables Vol C Tables 4.2.6.8 and 6.1.1.4'
As As 0.2758 1.3314 'International Tables Vol C Tables 4.2.6.8 and 6.1.1.4'
F F 0.0096 0.0061 'International Tables Vol C Tables 4.2.6.8 and 6.1.1.4'
N N 0.0030 0.0019 'International Tables Vol C Tables 4.2.6.8 and 6.1.1.4'
O O 0.0056 0.0036 'International Tables Vol C Tables 4.2.6.8 and 6.1.1.4'
Xe Xe -0.8200 1.2838 'International Tables Vol C Tables 4.2.6.8 and 6.1.1.4'

loop_
_exptl_crystal_face_index_h
_exptl_crystal_face_index_k
_exptl_crystal_face_index_l
_exptl_crystal_face_perp_dist
14 -11 7 0.1431
5 8 15 0.1411
10 -23 -10 0.1458
0 -14 -15 0.1247
4 59 -4 0.0688
9 36 9 0.1394
0 51 -9 0.0799
5 -31 13 0.1350
-2 -56 7 0.1002
-9 -35 -9 0.1041
-6 -59 1 0.0918
-1 63 1 0.0252
1 -63 -1 0.0195
6 -49 8 0.0981
-13 37 1 0.1115
-4 34 13 0.1392

loop_
_geom_angle_atom_site_label_1
_geom_angle_atom_site_label_2
_geom_angle_atom_site_label_3
_geom_angle
_geom_angle_site_symmetry_1
_geom_angle_site_symmetry_3
_geom_angle_publ_flag
F9 Xe1 F8 179.57(7) . . ?
F10 As1 F11 90.90(8) . . ?
F10 As1 F12 91.13(9) . . ?
F10 As1 F13 178.82(8) . . ?
F10 As1 F14 90.08(8) . . ?
F10 As1 F15 90.45(8) . . ?
F11 As1 F12 91.11(8) . . ?
F11 As1 F13 89.61(8) . . ?
F11 As1 F14 90.33(8) . . ?
F11 As1 F15 178.40(8) . . ?
F12 As1 F13 89.92(8) . . ?
F12 As1 F14 178.10(8) . . ?
F12 As1 F15 89.73(8) . . ?
F13 As1 F14 88.86(7) . . ?
F13 As1 F15 89.03(7) . . ?
F14 As1 F15 88.80(8) . . ?
C1 O1 H1 111(4) . . ?
H1A N1 H1B 119(4) . . ?
C1 N1 H1A 122(3) . . ?
C1 N1 H1B 119(3) . . ?
O1 C1 C2 112.7(2) . . ?
N1 C1 O1 126.1(2) . . ?
N1 C1 C2 121.2(2) . . ?
F1 C2 C1 108.63(19) . . ?
F1 C2 C3 109.1(2) . . ?
C1 C2 C3 111.79(18) . . ?
F2 C2 F1 109.3(2) . . ?
F2 C2 C1 108.0(2) . . ?
F2 C2 C3 109.97(19) . . ?
F3 C3 C2 107.63(19) . . ?
F3 C3 C4 108.2(2) . . ?
F4 C3 C2 108.8(2) . . ?
F4 C3 F3 109.3(2) . . ?
F4 C3 C4 107.9(2) . . ?
C4 C3 C2 114.87(19) . . ?
F5 C4 C3 111.7(2) . . ?
F5 C4 F6 109.0(2) . . ?
F5 C4 F7 109.0(3) . . ?
F6 C4 C3 109.0(2) . . ?
F7 C4 C3 109.2(2) . . ?
F7 C4 F6 108.8(2) . . ?

loop_
_geom_bond_atom_site_label_1
_geom_bond_atom_site_label_2
_geom_bond_distance
_geom_bond_site_symmetry_2
_geom_bond_publ_flag
Xe1 F8 2.0135(16) . ?
Xe1 F9 1.9674(15) . ?
As1 F10 1.7006(16) . ?
As1 F11 1.7168(15) . ?
As1 F12 1.7201(15) . ?
As1 F13 1.7283(15) . ?
As1 F14 1.7352(15) . ?
As1 F15 1.7364(14) . ?
F1 C2 1.342(3) . ?
O1 H1 0.79(5) . ?
O1 C1 1.285(3) . ?
N1 H1A 0.842(19) . ?
N1 H1B 0.849(18) . ?
N1 C1 1.280(3) . ?
C1 C2 1.531(3) . ?
F2 C2 1.336(3) . ?
C2 C3 1.552(3) . ?
F3 C3 1.345(3) . ?
C3 F4 1.336(3) . ?
C3 C4 1.549(4) . ?
C4 F5 1.315(3) . ?
C4 F6 1.328(4) . ?
C4 F7 1.318(3) . ?

loop_
_geom_hbond_atom_site_label_D
_geom_hbond_atom_site_label_H
_geom_hbond_atom_site_label_A
_geom_hbond_distance_DH
_geom_hbond_distance_HA
_geom_hbond_distance_DA
_geom_hbond_angle_DHA
_geom_hbond_site_symmetry_A
_geom_hbond_publ_flag
O1 H1 F14 0.79(5) 2.11(5) 2.740(3) 136(5) . yes
O1 H1 F15 0.79(5) 2.17(5) 2.770(3) 133(5) 6_656 yes
N1 H1A F8 0.842(19) 1.90(2) 2.737(3) 169(5) . yes
N1 H1A F9 0.842(19) 2.36(5) 2.692(3) 104(4) 8_666 yes
N1 H1B F11 0.849(18) 2.58(3) 3.334(3) 148(3) 6_657 yes
N1 H1B F12 0.849(18) 2.49(3) 3.229(3) 146(3) 1_655 yes

loop_
_geom_torsion_atom_site_label_1
_geom_torsion_atom_site_label_2
_geom_torsion_atom_site_label_3
_geom_torsion_atom_site_label_4
_geom_torsion
_geom_torsion_site_symmetry_1
_geom_torsion_site_symmetry_2
_geom_torsion_site_symmetry_3
_geom_torsion_site_symmetry_4
_geom_torsion_publ_flag
F1 C2 C3 F3 -75.4(2) . . . . ?
F1 C2 C3 F4 166.23(19) . . . . ?
F1 C2 C3 C4 45.2(3) . . . . ?
O1 C1 C2 F1 179.3(2) . . . . ?
O1 C1 C2 F2 -62.2(3) . . . . ?
O1 C1 C2 C3 58.9(3) . . . . ?
N1 C1 C2 F1 -0.6(3) . . . . ?
N1 C1 C2 F2 117.8(2) . . . . ?
N1 C1 C2 C3 -121.1(2) . . . . ?
C1 C2 C3 F3 44.7(3) . . . . ?
C1 C2 C3 F4 -73.6(2) . . . . ?
C1 C2 C3 C4 165.3(2) . . . . ?
F2 C2 C3 F3 164.7(2) . . . . ?
F2 C2 C3 F4 46.4(3) . . . . ?
F2 C2 C3 C4 -74.7(3) . . . . ?
C2 C3 C4 F5 -65.6(3) . . . . ?
C2 C3 C4 F6 54.9(3) . . . . ?
C2 C3 C4 F7 173.7(2) . . . . ?
F3 C3 C4 F5 54.7(3) . . . . ?
F3 C3 C4 F6 175.2(2) . . . . ?
F3 C3 C4 F7 -66.0(3) . . . . ?
F4 C3 C4 F5 172.9(2) . . . . ?
F4 C3 C4 F6 -66.6(3) . . . . ?
F4 C3 C4 F7 52.2(3) . . . . ?

loop_
_publcif_info_exptl_table_extra_item
sin_theta_over_lambda_max

loop_
_publcif_info_exptl_table_header_item
?

loop_
_exptl_oxdiff_crystal_face_indexfrac_h
_exptl_oxdiff_crystal_face_indexfrac_k
_exptl_oxdiff_crystal_face_indexfrac_l
_exptl_oxdiff_crystal_face_x
_exptl_oxdiff_crystal_face_y
_exptl_oxdiff_crystal_face_z
13.5109 -10.9316 6.9935 0.1221 0.5194 0.8457
4.7202 7.5528 14.7217 -0.0645 -0.2599 0.9635
10.2833 -22.6840 -10.1865 0.2283 0.9528 -0.2001
0.0677 -14.1605 -15.1955 0.1335 0.5500 -0.8244
4.2127 59.1691 -3.7497 -0.9719 0.2324 -0.0361
9.3347 35.5395 8.8159 -0.5650 0.1331 0.8143
-0.1767 50.7407 -9.3793 -0.8440 0.2030 -0.4965
4.5437 -30.5700 12.8684 0.5207 -0.1265 0.8443
-1.7796 -55.9993 7.1393 0.9260 -0.2221 0.3054
-9.3374 -35.4266 -8.8404 0.5631 -0.1326 -0.8157
-5.9484 -58.5118 0.8086 0.9562 -0.2282 -0.1833
-0.5239 63.3160 1.1428 -0.9776 -0.2000 0.0648
0.7423 -63.3670 -0.7967 0.9790 0.2003 -0.0385
5.8936 -49.2272 7.8431 0.7741 0.1568 0.6133
-12.5147 36.7960 1.0557 -0.4860 -0.7932 -0.3669
-3.6231 33.5192 12.7230 -0.4264 -0.6998 0.5732
